data_4508879
loop_
_publ_author_name
'Pigge, F. Christopher'
'Dighe, Mayuri K.'
'Rath, Nigam P.'

_publ_section_title
;
 Self-Assembly of Sticky TABs:&#x2009; Inclusion Complexes and Hydrates
 from 1,3,5-Tris(4-hydroxybenzoyl)benzene
;
_journal_issue 12
_journal_name_full 'Crystal Growth &amp; Design'
_journal_page_first 2732
_journal_paper_doi 10.1021/cg0604226
_journal_volume 6
_journal_year 2006
_chemical_formula_sum 'C28 H27 O9.5'
_chemical_formula_weight 515.50
_chemical_name_systematic
; 
 ? 
;
_space_group_IT_number 14
_symmetry_cell_setting monoclinic
_symmetry_space_group_name_Hall '-P 2yn'
_symmetry_space_group_name_H-M 'P 1 21/n 1'
_atom_sites_solution_hydrogens geom
_atom_sites_solution_primary direct
_atom_sites_solution_secondary difmap
_audit_creation_method SHELXL-97
_cell_angle_alpha 90.00
_cell_angle_beta 91.646(3)
_cell_angle_gamma 90.00
_cell_formula_units_Z 4
_cell_length_a 13.0520(5)
_cell_length_b 13.4706(6)
_cell_length_c 14.1480(6)
_cell_measurement_reflns_used 5144
_cell_measurement_temperature 100(2)
_cell_measurement_theta_max 21.98
_cell_measurement_theta_min 2.58
_cell_volume 2486.45(18)
_computing_cell_refinement 'Bruker SAINT'
_computing_data_collection 'Bruker APEX II'
_computing_data_reduction 'Bruker SAINT'
_computing_molecular_graphics 'Bruker-SHELXTL (Sheldrick, 2005)'
_computing_publication_material 'Bruker-SHELXTL (Sheldrick, 2005)'
_computing_structure_refinement 'Bruker-SHELXTL (Sheldrick, 2005)'
_computing_structure_solution 'Bruker-SHELXTL (Sheldrick, 2005)'
_diffrn_ambient_temperature 100(2)
_diffrn_measured_fraction_theta_full 1.000
_diffrn_measured_fraction_theta_max 1.000
_diffrn_measurement_device_type 'CCD area detector'
_diffrn_measurement_method 'phi and omega scans'
_diffrn_radiation_monochromator graphite
_diffrn_radiation_source 'fine-focus sealed tube'
_diffrn_radiation_type MoK\a
_diffrn_radiation_wavelength 0.71073
_diffrn_reflns_av_R_equivalents 0.0967
_diffrn_reflns_av_sigmaI/netI 0.0510
_diffrn_reflns_limit_h_max 15
_diffrn_reflns_limit_h_min -15
_diffrn_reflns_limit_k_max 16
_diffrn_reflns_limit_k_min -16
_diffrn_reflns_limit_l_max 16
_diffrn_reflns_limit_l_min -16
_diffrn_reflns_number 61990
_diffrn_reflns_theta_full 25.00
_diffrn_reflns_theta_max 25.00
_diffrn_reflns_theta_min 2.09
_exptl_absorpt_coefficient_mu 0.104
_exptl_absorpt_correction_T_max 0.996
_exptl_absorpt_correction_T_min 0.979
_exptl_absorpt_correction_type numerical
_exptl_absorpt_process_details 'sadabs v2.10'
_exptl_crystal_colour colourless
_exptl_crystal_density_diffrn 1.377
_exptl_crystal_density_meas ?
_exptl_crystal_density_method 'not measured'
_exptl_crystal_description rectangular
_exptl_crystal_F_000 1084
_exptl_crystal_size_max 0.30
_exptl_crystal_size_mid 0.11
_exptl_crystal_size_min 0.08
_refine_diff_density_max 0.868
_refine_diff_density_min -0.785
_refine_diff_density_rms 0.068
_refine_ls_extinction_coef 0.007(2)
_refine_ls_extinction_expression Fc^*^=kFc[1+0.001xFc^2^\l^3^/sin(2\q)]^-1/4^
_refine_ls_extinction_method SHELXL
_refine_ls_goodness_of_fit_ref 1.397
_refine_ls_hydrogen_treatment noref
_refine_ls_matrix_type full
_refine_ls_number_parameters 353
_refine_ls_number_reflns 4382
_refine_ls_number_restraints 6
_refine_ls_restrained_S_all 1.397
_refine_ls_R_factor_all 0.1103
_refine_ls_R_factor_gt 0.0725
_refine_ls_shift/su_max 0.019
_refine_ls_shift/su_mean 0.001
_refine_ls_structure_factor_coef Fsqd
_refine_ls_weighting_details 'calc w=1/[\s^2^(Fo^2^)+(0.1000P)^2^+0.0000P] where P=(Fo^2^+2Fc^2^)/3'
_refine_ls_weighting_scheme calc
_refine_ls_wR_factor_gt 0.2002
_refine_ls_wR_factor_ref 0.2238
_reflns_number_gt 2976
_reflns_number_total 4382
_reflns_threshold_expression >2sigma(I)
_cod_data_source_file cg0604226sup1.cif
_cod_data_source_block f4906
_cod_depositor_comments
;
The following automatic conversions were performed:

'_symmetry_cell_setting' value 'Monoclinic' changed to 'monoclinic'
according to /home/saulius/struct/CIF-dictionaries/cif_core.dic
dictionary named 'cif_core.dic' version 2.4.2 from 2011-04-26.

Automatic conversion script
Id: cif_fix_values 1891 2012-01-12 08:04:46Z andrius 

The following automatic conversions were performed:

'_exptl_crystal_density_meas' value 'no' was changed to '?' - the
value is perceived as not measured.

Automatic conversion script
Id: cif_fix_values 3008 2015-01-20 13:52:24Z robertas 
;
_cod_original_sg_symbol_H-M P2~1~/n
_cod_original_formula_sum 'C28 H27 O9.50'
_cod_database_code 4508879

loop_
_symmetry_equiv_pos_as_xyz
'x, y, z'
'-x+1/2, y+1/2, -z+1/2'
'-x, -y, -z'
'x-1/2, -y-1/2, z-1/2'

loop_
_atom_site_label
_atom_site_type_symbol
_atom_site_fract_x
_atom_site_fract_y
_atom_site_fract_z
_atom_site_U_iso_or_equiv
_atom_site_adp_type
_atom_site_occupancy
_atom_site_symmetry_multiplicity
_atom_site_calc_flag
_atom_site_refinement_flags
_atom_site_disorder_assembly
_atom_site_disorder_group
O1 O -0.75818(19) -0.2823(2) -0.06590(17) 0.0389(7) Uani 1 1 d . . .
O2 O -1.2089(2) -0.4119(2) 0.0155(2) 0.0534(8) Uani 1 1 d D . .
O3 O -0.68201(19) -0.5776(2) 0.26376(16) 0.0356(7) Uani 1 1 d . . .
O4 O -0.6098(2) -0.4645(2) 0.69021(17) 0.0414(7) Uani 1 1 d D . .
O5 O -0.38987(18) -0.2317(2) 0.20690(18) 0.0405(7) Uani 1 1 d . . .
O6 O -0.4946(2) 0.2117(2) 0.1027(2) 0.0457(8) Uani 1 1 d D . .
C1 C -0.7170(3) -0.3248(3) 0.0916(2) 0.0269(8) Uani 1 1 d . . .
C2 C -0.6370(2) -0.2564(3) 0.0995(2) 0.0286(8) Uani 1 1 d . . .
H2A H -0.6326 -0.2042 0.0547 0.034 Uiso 1 1 calc R . .
C3 C -0.5635(2) -0.2640(3) 0.1726(2) 0.0272(8) Uani 1 1 d . . .
C4 C -0.5709(2) -0.3409(3) 0.2380(2) 0.0288(9) Uani 1 1 d . . .
H4A H -0.5214 -0.3464 0.2882 0.035 Uiso 1 1 calc R . .
C5 C -0.6503(2) -0.4097(3) 0.2304(2) 0.0262(8) Uani 1 1 d . . .
C6 C -0.7223(2) -0.4015(3) 0.1558(2) 0.0279(8) Uani 1 1 d . . .
H6A H -0.7755 -0.4493 0.1493 0.034 Uiso 1 1 calc R . .
C7 C -0.7906(3) -0.3154(3) 0.0083(2) 0.0279(8) Uani 1 1 d . . .
C8 C -0.8992(3) -0.3435(3) 0.0156(2) 0.0280(8) Uani 1 1 d . . .
C9 C -0.9506(3) -0.3479(3) 0.1012(2) 0.0292(9) Uani 1 1 d . . .
H9 H -0.9140 -0.3348 0.1589 0.035 Uiso 1 1 calc R . .
C10 C -1.0526(3) -0.3706(3) 0.1030(3) 0.0341(9) Uani 1 1 d . . .
H10 H -1.0864 -0.3728 0.1615 0.041 Uiso 1 1 calc R . .
C11 C -1.1070(3) -0.3905(3) 0.0188(3) 0.0372(10) Uani 1 1 d . . .
C12 C -1.0575(3) -0.3846(3) -0.0666(3) 0.0361(9) Uani 1 1 d . . .
H12 H -1.0947 -0.3959 -0.1243 0.043 Uiso 1 1 calc R . .
C13 C -0.9547(3) -0.3623(3) -0.0677(3) 0.0328(9) Uani 1 1 d . . .
H13 H -0.9212 -0.3598 -0.1264 0.039 Uiso 1 1 calc R . .
C14 C -0.6584(3) -0.4961(3) 0.2966(3) 0.0298(9) Uani 1 1 d . . .
C15 C -0.6427(2) -0.4828(3) 0.3987(2) 0.0264(8) Uani 1 1 d . . .
C16 C -0.6467(2) -0.3911(3) 0.4436(2) 0.0292(9) Uani 1 1 d . . .
H16 H -0.6562 -0.3328 0.4066 0.035 Uiso 1 1 calc R . .
C17 C -0.6373(2) -0.3829(3) 0.5404(2) 0.0289(8) Uani 1 1 d . . .
H17 H -0.6410 -0.3197 0.5699 0.035 Uiso 1 1 calc R . .
C18 C -0.6223(3) -0.4678(3) 0.5945(2) 0.0307(9) Uani 1 1 d . . .
C19 C -0.6192(2) -0.5604(3) 0.5515(2) 0.0313(9) Uani 1 1 d . . .
H19 H -0.6100 -0.6185 0.5889 0.038 Uiso 1 1 calc R . .
C20 C -0.6293(2) -0.5681(3) 0.4549(2) 0.0317(9) Uani 1 1 d . . .
H20 H -0.6273 -0.6316 0.4258 0.038 Uiso 1 1 calc R . .
C21 C -0.4727(3) -0.1971(3) 0.1796(2) 0.0314(9) Uani 1 1 d . . .
C22 C -0.4826(3) -0.0900(3) 0.1572(2) 0.0294(9) Uani 1 1 d . . .
C23 C -0.5762(3) -0.0389(3) 0.1577(2) 0.0313(9) Uani 1 1 d . . .
H23 H -0.6371 -0.0744 0.1709 0.038 Uiso 1 1 calc R . .
C24 C -0.5820(3) 0.0611(3) 0.1397(2) 0.0323(9) Uani 1 1 d . . .
H24 H -0.6461 0.0945 0.1402 0.039 Uiso 1 1 calc R . .
C25 C -0.4938(3) 0.1122(3) 0.1208(2) 0.0333(9) Uani 1 1 d . . .
C26 C -0.3999(3) 0.0636(3) 0.1188(3) 0.0392(10) Uani 1 1 d . . .
H26 H -0.3395 0.0992 0.1046 0.047 Uiso 1 1 calc R . .
C27 C -0.3955(3) -0.0362(3) 0.1376(3) 0.0360(9) Uani 1 1 d . . .
H27 H -0.3312 -0.0690 0.1372 0.043 Uiso 1 1 calc R . .
O1S O -0.6781(2) 0.2908(2) 0.1168(2) 0.0527(8) Uani 1 1 d . . .
O2S O -0.3421(2) 0.2938(2) 0.2399(2) 0.0596(9) Uani 1 1 d . . .
O3S O -0.7078(3) -0.5901(3) 0.8171(3) 0.0961(14) Uani 1 1 d . . .
H1SA H -0.6813 0.3479 0.1652 0.050 Uiso 1 1 d . . .
H1SB H -0.7135 0.3249 0.0611 0.050 Uiso 1 1 d . . .
H2SA H -0.2827 0.2829 0.1954 0.050 Uiso 1 1 d . . .
H2SB H -0.3938 0.2800 0.1851 0.050 Uiso 1 1 d . . .
H3SA H -0.6488 -0.5492 0.8790 0.050 Uiso 1 1 d . . .
H3SB H -0.6484 -0.6449 0.7997 0.050 Uiso 1 1 d . . .
H2 H -1.218(5) -0.408(6) 0.0781(10) 0.14(3) Uiso 1 1 d D . .
H4 H -0.657(6) -0.492(7) 0.727(6) 0.27(6) Uiso 1 1 d D . .
H6 H -0.5609(14) 0.229(4) 0.107(5) 0.12(2) Uiso 1 1 d D . .
C1S C -0.4782(16) 0.5626(16) -0.0394(15) 0.150 Uiso 0.50 1 d PD A -1
H1SC H -0.5343 0.5774 -0.0848 0.225 Uiso 0.50 1 calc PR A -1
H1SD H -0.4152 0.5502 -0.0736 0.225 Uiso 0.50 1 calc PR A -1
H1SE H -0.4678 0.6191 0.0034 0.225 Uiso 0.50 1 calc PR A -1
C2S C -0.5048(11) 0.4722(17) 0.0167(14) 0.142(4) Uani 0.50 1 d PD A -1
H2SC H -0.5685 0.4867 0.0504 0.171 Uiso 0.50 1 calc PR A -1
H2SD H -0.5206 0.4179 -0.0285 0.171 Uiso 0.50 1 calc PR A -1
O4S O -0.4315(7) 0.4363(10) 0.0839(7) 0.142(4) Uani 0.50 1 d PD A -1
H4SA H -0.3945 0.4835 0.1033 0.213 Uiso 0.50 1 calc PR A -1

loop_
_atom_site_aniso_label
_atom_site_aniso_U_11
_atom_site_aniso_U_22
_atom_site_aniso_U_33
_atom_site_aniso_U_23
_atom_site_aniso_U_13
_atom_site_aniso_U_12
O1 0.0454(15) 0.0434(18) 0.0277(14) 0.0015(12) 0.0003(11) -0.0086(13)
O2 0.0342(16) 0.052(2) 0.074(2) -0.0107(18) -0.0025(14) -0.0056(14)
O3 0.0437(15) 0.0260(17) 0.0368(14) -0.0014(12) -0.0023(11) -0.0034(12)
O4 0.0479(16) 0.049(2) 0.0268(14) 0.0073(12) -0.0034(11) -0.0059(14)
O5 0.0302(15) 0.0409(18) 0.0502(16) 0.0066(13) -0.0007(12) -0.0005(12)
O6 0.0501(18) 0.0328(19) 0.0547(18) 0.0006(14) 0.0094(14) -0.0051(14)
C1 0.0331(19) 0.023(2) 0.0249(18) -0.0005(16) 0.0045(14) 0.0011(16)
C2 0.0326(19) 0.027(2) 0.0259(18) -0.0013(16) 0.0052(14) 0.0012(16)
C3 0.0286(18) 0.027(2) 0.0262(17) -0.0021(16) 0.0027(14) -0.0021(16)
C4 0.0274(18) 0.030(2) 0.0288(18) 0.0021(16) 0.0002(14) 0.0024(16)
C5 0.0307(18) 0.023(2) 0.0250(17) 0.0007(15) 0.0026(14) 0.0015(16)
C6 0.0291(18) 0.029(2) 0.0262(18) -0.0094(16) 0.0029(14) -0.0002(16)
C7 0.038(2) 0.022(2) 0.0236(18) -0.0029(16) 0.0024(15) -0.0004(16)
C8 0.037(2) 0.019(2) 0.0275(18) 0.0011(15) -0.0031(15) -0.0015(16)
C9 0.034(2) 0.023(2) 0.0306(19) -0.0008(16) -0.0011(15) 0.0026(16)
C10 0.043(2) 0.020(2) 0.039(2) 0.0019(17) 0.0077(17) 0.0035(17)
C11 0.037(2) 0.024(2) 0.050(2) -0.0009(18) -0.0043(17) -0.0012(17)
C12 0.043(2) 0.027(2) 0.039(2) -0.0063(17) -0.0109(17) 0.0011(17)
C13 0.041(2) 0.024(2) 0.033(2) 0.0011(17) -0.0029(16) -0.0010(17)
C14 0.0257(18) 0.026(2) 0.037(2) 0.0005(17) 0.0020(15) 0.0025(16)
C15 0.0247(18) 0.022(2) 0.0324(19) 0.0058(16) -0.0008(14) -0.0013(15)
C16 0.0288(18) 0.026(2) 0.033(2) 0.0068(17) 0.0004(14) -0.0002(16)
C17 0.0273(18) 0.025(2) 0.0346(19) 0.0015(17) -0.0005(14) 0.0008(16)
C18 0.0250(18) 0.035(2) 0.032(2) 0.0049(18) -0.0033(14) -0.0030(16)
C19 0.0280(19) 0.031(2) 0.034(2) 0.0120(18) -0.0058(15) -0.0046(17)
C20 0.0256(18) 0.028(2) 0.041(2) 0.0033(18) -0.0026(15) -0.0012(16)
C21 0.033(2) 0.039(3) 0.0225(17) -0.0024(16) 0.0034(14) -0.0042(18)
C22 0.0294(18) 0.037(2) 0.0221(17) 0.0006(16) 0.0021(13) -0.0031(17)
C23 0.0285(19) 0.036(2) 0.0296(19) -0.0064(17) 0.0032(14) -0.0067(17)
C24 0.035(2) 0.031(2) 0.0304(19) -0.0053(17) 0.0011(15) 0.0010(17)
C25 0.043(2) 0.027(2) 0.0294(19) -0.0019(17) 0.0049(16) -0.0019(18)
C26 0.038(2) 0.043(3) 0.037(2) 0.0048(19) 0.0077(17) -0.0112(19)
C27 0.032(2) 0.038(3) 0.038(2) 0.0020(19) 0.0034(16) -0.0019(18)
O1S 0.0602(19) 0.0380(19) 0.0591(18) -0.0150(14) -0.0136(14) 0.0046(14)
O2S 0.076(2) 0.052(2) 0.0523(18) -0.0059(15) 0.0301(16) -0.0078(17)
O3S 0.076(3) 0.088(3) 0.126(3) 0.055(3) 0.042(2) 0.026(2)
C2S 0.100(7) 0.214(12) 0.114(7) 0.002(7) 0.026(5) 0.005(7)
O4S 0.100(7) 0.214(12) 0.114(7) 0.002(7) 0.026(5) 0.005(7)

loop_
_atom_type_symbol
_atom_type_description
_atom_type_scat_dispersion_real
_atom_type_scat_dispersion_imag
_atom_type_scat_source
C C 0.0033 0.0016 'International Tables Vol C Tables 4.2.6.8 and 6.1.1.4'
H H 0.0000 0.0000 'International Tables Vol C Tables 4.2.6.8 and 6.1.1.4'
O O 0.0106 0.0060 'International Tables Vol C Tables 4.2.6.8 and 6.1.1.4'

loop_
_geom_angle_atom_site_label_1
_geom_angle_atom_site_label_2
_geom_angle_atom_site_label_3
_geom_angle
C11 O2 H2 97(5)
C18 O4 H4 120(7)
C25 O6 H6 104(4)
C6 C1 C2 119.6(3)
C6 C1 C7 122.4(3)
C2 C1 C7 117.8(3)
C1 C2 C3 120.6(3)
C1 C2 H2A 119.7
C3 C2 H2A 119.7
C4 C3 C2 119.2(3)
C4 C3 C21 118.4(3)
C2 C3 C21 122.3(3)
C5 C4 C3 120.6(3)
C5 C4 H4A 119.7
C3 C4 H4A 119.7
C4 C5 C6 119.2(3)
C4 C5 C14 122.3(3)
C6 C5 C14 118.4(3)
C1 C6 C5 120.8(3)
C1 C6 H6A 119.6
C5 C6 H6A 119.6
O1 C7 C8 120.6(3)
O1 C7 C1 118.2(3)
C8 C7 C1 121.2(3)
C13 C8 C9 118.3(3)
C13 C8 C7 117.8(3)
C9 C8 C7 123.8(3)
C10 C9 C8 121.0(3)
C10 C9 H9 119.5
C8 C9 H9 119.5
C9 C10 C11 119.9(3)
C9 C10 H10 120.0
C11 C10 H10 120.0
O2 C11 C12 117.4(3)
O2 C11 C10 122.9(4)
C12 C11 C10 119.6(3)
C13 C12 C11 120.0(3)
C13 C12 H12 120.0
C11 C12 H12 120.0
C12 C13 C8 121.0(3)
C12 C13 H13 119.5
C8 C13 H13 119.5
O3 C14 C15 120.6(3)
O3 C14 C5 118.6(3)
C15 C14 C5 120.8(3)
C16 C15 C20 118.3(3)
C16 C15 C14 123.5(3)
C20 C15 C14 118.1(3)
C17 C16 C15 121.5(3)
C17 C16 H16 119.3
C15 C16 H16 119.3
C16 C17 C18 119.3(3)
C16 C17 H17 120.3
C18 C17 H17 120.3
O4 C18 C17 122.2(3)
O4 C18 C19 117.4(3)
C17 C18 C19 120.3(3)
C20 C19 C18 120.0(3)
C20 C19 H19 120.0
C18 C19 H19 120.0
C19 C20 C15 120.6(4)
C19 C20 H20 119.7
C15 C20 H20 119.7
O5 C21 C22 120.4(3)
O5 C21 C3 118.8(3)
C22 C21 C3 120.7(3)
C27 C22 C23 117.7(4)
C27 C22 C21 119.1(3)
C23 C22 C21 123.2(3)
C24 C23 C22 121.6(3)
C24 C23 H23 119.2
C22 C23 H23 119.2
C23 C24 C25 119.1(3)
C23 C24 H24 120.5
C25 C24 H24 120.5
O6 C25 C24 121.8(3)
O6 C25 C26 117.4(3)
C24 C25 C26 120.8(4)
C27 C26 C25 119.3(3)
C27 C26 H26 120.3
C25 C26 H26 120.3
C26 C27 C22 121.5(4)
C26 C27 H27 119.2
C22 C27 H27 119.2
H1SA O1S H1SB 98.8
H2SA O2S H2SB 90.1
H3SA O3S H3SB 91.6
C2S C1S H1SC 109.5
C2S C1S H1SD 109.5
H1SC C1S H1SD 109.5
C2S C1S H1SE 109.5
H1SC C1S H1SE 109.5
H1SD C1S H1SE 109.5
O4S C2S C1S 118.1(5)
O4S C2S H2SC 107.8
C1S C2S H2SC 107.8
O4S C2S H2SD 107.8
C1S C2S H2SD 107.8
H2SC C2S H2SD 107.1
C2S O4S H4SA 109.5

loop_
_geom_bond_atom_site_label_1
_geom_bond_atom_site_label_2
_geom_bond_distance
O1 C7 1.228(4)
O2 C11 1.361(4)
O2 H2 0.901(5)
O3 C14 1.228(4)
O4 C18 1.360(4)
O4 H4 0.901(5)
O5 C21 1.229(4)
O6 C25 1.365(5)
O6 H6 0.901(5)
C1 C6 1.378(5)
C1 C2 1.394(5)
C1 C7 1.504(5)
C2 C3 1.394(5)
C2 H2A 0.9500
C3 C4 1.394(5)
C3 C21 1.490(5)
C4 C5 1.391(5)
C4 H4A 0.9500
C5 C6 1.397(5)
C5 C14 1.500(5)
C6 H6A 0.9500
C7 C8 1.474(5)
C8 C13 1.389(5)
C8 C9 1.403(5)
C9 C10 1.367(5)
C9 H9 0.9500
C10 C11 1.396(5)
C10 H10 0.9500
C11 C12 1.388(5)
C12 C13 1.375(5)
C12 H12 0.9500
C13 H13 0.9500
C14 C15 1.464(5)
C15 C16 1.391(5)
C15 C20 1.405(5)
C16 C17 1.376(5)
C16 H16 0.9500
C17 C18 1.386(5)
C17 H17 0.9500
C18 C19 1.389(5)
C19 C20 1.373(5)
C19 H19 0.9500
C20 H20 0.9500
C21 C22 1.481(5)
C22 C27 1.383(5)
C22 C23 1.403(5)
C23 C24 1.373(5)
C23 H23 0.9500
C24 C25 1.374(5)
C24 H24 0.9500
C25 C26 1.390(5)
C26 C27 1.371(6)
C26 H26 0.9500
C27 H27 0.9500
O1S H1SA 1.0314
O1S H1SB 1.0119
O2S H2SA 1.0231
O2S H2SB 1.0304
O3S H3SA 1.2745
O3S H3SB 1.1035
C1S C2S 1.499(5)
C1S H1SC 0.9800
C1S H1SD 0.9800
C1S H1SE 0.9800
C2S O4S 1.414(5)
C2S H2SC 0.9900
C2S H2SD 0.9900
O4S H4SA 0.8400

loop_
_geom_torsion_atom_site_label_1
_geom_torsion_atom_site_label_2
_geom_torsion_atom_site_label_3
_geom_torsion_atom_site_label_4
_geom_torsion
C6 C1 C2 C3 -1.1(5)
C7 C1 C2 C3 -176.9(3)
C1 C2 C3 C4 0.0(5)
C1 C2 C3 C21 175.5(3)
C2 C3 C4 C5 0.4(5)
C21 C3 C4 C5 -175.3(3)
C3 C4 C5 C6 0.5(5)
C3 C4 C5 C14 177.3(3)
C2 C1 C6 C5 2.0(5)
C7 C1 C6 C5 177.6(3)
C4 C5 C6 C1 -1.7(5)
C14 C5 C6 C1 -178.6(3)
C6 C1 C7 O1 -144.8(3)
C2 C1 C7 O1 30.9(5)
C6 C1 C7 C8 36.3(5)
C2 C1 C7 C8 -148.0(3)
O1 C7 C8 C13 20.5(5)
C1 C7 C8 C13 -160.6(3)
O1 C7 C8 C9 -156.5(4)
C1 C7 C8 C9 22.4(5)
C13 C8 C9 C10 0.4(5)
C7 C8 C9 C10 177.4(3)
C8 C9 C10 C11 0.4(6)
C9 C10 C11 O2 -178.8(3)
C9 C10 C11 C12 -1.7(6)
O2 C11 C12 C13 179.4(3)
C10 C11 C12 C13 2.1(6)
C11 C12 C13 C8 -1.3(6)
C9 C8 C13 C12 0.1(5)
C7 C8 C13 C12 -177.1(3)
C4 C5 C14 O3 -137.5(3)
C6 C5 C14 O3 39.3(5)
C4 C5 C14 C15 44.9(5)
C6 C5 C14 C15 -138.3(3)
O3 C14 C15 C16 -159.9(3)
C5 C14 C15 C16 17.7(5)
O3 C14 C15 C20 16.0(5)
C5 C14 C15 C20 -166.5(3)
C20 C15 C16 C17 0.4(5)
C14 C15 C16 C17 176.2(3)
C15 C16 C17 C18 0.7(5)
C16 C17 C18 O4 178.3(3)
C16 C17 C18 C19 -1.5(5)
O4 C18 C19 C20 -178.7(3)
C17 C18 C19 C20 1.0(5)
C18 C19 C20 C15 0.1(5)
C16 C15 C20 C19 -0.8(5)
C14 C15 C20 C19 -176.9(3)
C4 C3 C21 O5 33.5(5)
C2 C3 C21 O5 -142.0(3)
C4 C3 C21 C22 -144.4(3)
C2 C3 C21 C22 40.0(5)
O5 C21 C22 C27 20.6(5)
C3 C21 C22 C27 -161.5(3)
O5 C21 C22 C23 -157.2(3)
C3 C21 C22 C23 20.7(5)
C27 C22 C23 C24 0.0(5)
C21 C22 C23 C24 177.8(3)
C22 C23 C24 C25 -0.2(5)
C23 C24 C25 O6 -179.8(3)
C23 C24 C25 C26 0.8(5)
O6 C25 C26 C27 179.4(3)
C24 C25 C26 C27 -1.2(5)
C25 C26 C27 C22 1.0(5)
C23 C22 C27 C26 -0.4(5)
C21 C22 C27 C26 -178.3(3)
